data_7124950
loop_
_publ_author_name
'Ackermann, J.'
'Hagenbach, A.'
'Abram, U.'

_publ_section_title
;
 {Tc(NO)(Cp)(PPh3)}(+) - a novel technetium(i) core.
;
_journal_issue 67
_journal_name_full 'Chemical communications (Cambridge, England)'
_journal_page_first 10285
_journal_page_last 10288
_journal_paper_doi 10.1039/c6cc05811f
_journal_volume 52
_journal_year 2016
_chemical_formula_moiety 'C23 H20 Br N O P Tc'
_chemical_formula_sum 'C23 H20 Br N O P Tc'
_chemical_formula_weight 535.28
_chemical_name_systematic 'Bromido-hapto5-cyclopentadienyltriphenylphosphinenitrosyl technetium(I)'
_space_group_crystal_system monoclinic
_space_group_IT_number 15
_space_group_name_Hall '-C 2yc'
_space_group_name_H-M_alt 'C 1 2/c 1'
_atom_sites_solution_hydrogens geom
_atom_sites_solution_primary direct
_atom_sites_solution_secondary difmap
_audit_creation_method SHELXL-2014/7
_audit_update_record
;
2016-07-14 deposited with the CCDC.
2016-07-22 downloaded from the CCDC.
;
_cell_angle_alpha 90
_cell_angle_beta 126.91(1)
_cell_angle_gamma 90
_cell_formula_units_Z 8
_cell_length_a 22.001(1)
_cell_length_b 13.607(1)
_cell_length_c 17.541(1)
_cell_measurement_reflns_used 9956
_cell_measurement_temperature 200(2)
_cell_measurement_theta_max 27.79
_cell_measurement_theta_min 2.39
_cell_volume 4198.8(7)
_computing_cell_refinement 'Bruker SAINT'
_computing_data_collection 'Bruker APEX2'
_computing_data_reduction 'Bruker SAINT'
_computing_molecular_graphics ORTEP
_computing_publication_material WinGX
_computing_structure_refinement 'SHELXL-2014 (Sheldrick 2014)'
_computing_structure_solution 'SHELXS-97 (Sheldrick 2008)'
_diffrn_ambient_temperature 200(2)
_diffrn_measured_fraction_theta_full 0.999
_diffrn_measured_fraction_theta_max 0.998
_diffrn_measurement_device_type 'Bruker APEX-II CCD'
_diffrn_measurement_method '\f and \w scans'
_diffrn_radiation_type MoK\a
_diffrn_radiation_wavelength 0.71073
_diffrn_reflns_av_R_equivalents 0.0542
_diffrn_reflns_av_unetI/netI 0.0213
_diffrn_reflns_Laue_measured_fraction_full 0.999
_diffrn_reflns_Laue_measured_fraction_max 0.998
_diffrn_reflns_limit_h_max 28
_diffrn_reflns_limit_h_min -28
_diffrn_reflns_limit_k_max 17
_diffrn_reflns_limit_k_min -17
_diffrn_reflns_limit_l_max 23
_diffrn_reflns_limit_l_min -23
_diffrn_reflns_number 61770
_diffrn_reflns_point_group_measured_fraction_full 0.999
_diffrn_reflns_point_group_measured_fraction_max 0.998
_diffrn_reflns_theta_full 25.242
_diffrn_reflns_theta_max 27.918
_diffrn_reflns_theta_min 2.315
_exptl_absorpt_coefficient_mu 2.679
_exptl_absorpt_correction_T_max 0.7456
_exptl_absorpt_correction_T_min 0.5453
_exptl_absorpt_correction_type multi-scan
_exptl_absorpt_process_details 'SADABS-2014/5 (Bruker,2014)'
_exptl_crystal_colour red
_exptl_crystal_density_diffrn 1.694
_exptl_crystal_description block
_exptl_crystal_F_000 2128
_exptl_crystal_size_max 0.450
_exptl_crystal_size_mid 0.180
_exptl_crystal_size_min 0.050
_refine_diff_density_max 0.535
_refine_diff_density_min -1.361
_refine_diff_density_rms 0.117
_refine_ls_extinction_method none
_refine_ls_goodness_of_fit_ref 1.217
_refine_ls_hydrogen_treatment constr
_refine_ls_matrix_type full
_refine_ls_number_parameters 262
_refine_ls_number_reflns 5012
_refine_ls_number_restraints 3
_refine_ls_restrained_S_all 1.278
_refine_ls_R_factor_all 0.0481
_refine_ls_R_factor_gt 0.0413
_refine_ls_shift/su_max 0.001
_refine_ls_shift/su_mean 0.000
_refine_ls_structure_factor_coef Fsqd
_refine_ls_weighting_details 'w=1/[\s^2^(Fo^2^)+(0.0257P)^2^+19.1468P] where P=(Fo^2^+2Fc^2^)/3'
_refine_ls_weighting_scheme calc
_refine_ls_wR_factor_gt 0.0954
_refine_ls_wR_factor_ref 0.0978
_reflns_Friedel_coverage 0.000
_reflns_number_gt 4503
_reflns_number_total 5012
_reflns_threshold_expression 'I > 2\s(I)'
_cod_data_source_file c6cc05811f2.cif
_cod_data_source_block TcNOCpPPh3_Br
_cod_original_cell_volume 4198.8(6)
_cod_original_sg_symbol_H-M 'C 2/c'
_cod_database_code 7124950
_shelx_shelxl_version_number 2014/7
_shelx_space_group_comment
;
The symmetry employed for this shelxl refinement is uniquely defined
by the following loop, which should always be used as a source of
symmetry information in preference to the above space-group names.
They are only intended as comments.
;
_shelx_estimated_absorpt_t_min 0.379
_shelx_estimated_absorpt_t_max 0.878

loop_
_space_group_symop_operation_xyz
'x, y, z'
'-x, y, -z+1/2'
'x+1/2, y+1/2, z'
'-x+1/2, y+1/2, -z+1/2'
'-x, -y, -z'
'x, -y, z-1/2'
'-x+1/2, -y+1/2, -z'
'x+1/2, -y+1/2, z-1/2'

loop_
_atom_site_label
_atom_site_type_symbol
_atom_site_fract_x
_atom_site_fract_y
_atom_site_fract_z
_atom_site_U_iso_or_equiv
_atom_site_adp_type
_atom_site_occupancy
_atom_site_site_symmetry_order
_atom_site_calc_flag
_atom_site_refinement_flags_posn
_atom_site_refinement_flags_adp
_atom_site_refinement_flags_occupancy
Br2 Br 0.17171(5) 0.19594(6) 0.24738(7) 0.01935(19) Uani 0.5 1 d . . P
Br1 Br 0.15359(6) -0.00629(8) 0.39391(9) 0.0371(2) Uani 0.5 1 d . . P
N10 N 0.1759(5) 0.1534(7) 0.2636(7) 0.0374(12) Uani 0.5 1 d D . P
O10 O 0.1802(6) 0.2282(6) 0.2570(7) 0.0374(12) Uani 0.5 1 d D . P
Tc1 Tc 0.16771(2) 0.01693(2) 0.26555(2) 0.02018(9) Uani 1 1 d D . .
P1 P 0.30219(4) 0.01156(6) 0.37278(6) 0.01371(16) Uani 1 1 d . . .
C21 C 0.34975(18) 0.1166(2) 0.4533(2) 0.0168(6) Uani 1 1 d . . .
C31 C 0.34408(18) 0.0064(2) 0.3093(2) 0.0173(6) Uani 1 1 d . . .
C11 C 0.34373(18) -0.0940(2) 0.4535(2) 0.0149(6) Uani 1 1 d . . .
C14 C 0.4080(2) -0.2580(3) 0.5730(3) 0.0241(7) Uani 1 1 d . . .
H14 H 0.4295 -0.3125 0.6129 0.029 Uiso 1 1 calc R U .
C26 C 0.4127(2) 0.1612(3) 0.4672(3) 0.0237(7) Uani 1 1 d . . .
H26 H 0.4305 0.1389 0.4338 0.028 Uiso 1 1 calc R U .
C16 C 0.42029(19) -0.0936(2) 0.5321(2) 0.0181(7) Uani 1 1 d . . .
H16 H 0.4502 -0.0387 0.5448 0.022 Uiso 1 1 calc R U .
C12 C 0.29994(19) -0.1771(3) 0.4362(3) 0.0211(7) Uani 1 1 d . . .
H12 H 0.2486 -0.1775 0.3847 0.025 Uiso 1 1 calc R U .
C36 C 0.3234(2) 0.0797(3) 0.2413(3) 0.0257(8) Uani 1 1 d . . .
H36 H 0.2908 0.1301 0.2313 0.031 Uiso 1 1 calc R U .
C13 C 0.3320(2) -0.2593(3) 0.4949(3) 0.0246(8) Uani 1 1 d . . .
H13 H 0.3026 -0.3148 0.4817 0.030 Uiso 1 1 calc R U .
C34 C 0.4009(2) 0.0014(3) 0.2036(3) 0.0288(8) Uani 1 1 d . . .
H34 H 0.4201 -0.0004 0.1686 0.035 Uiso 1 1 calc R U .
C15 C 0.4520(2) -0.1754(3) 0.5917(3) 0.0234(7) Uani 1 1 d . . .
H15 H 0.5030 -0.1747 0.6442 0.028 Uiso 1 1 calc R U .
C4 C 0.1595(2) -0.1212(3) 0.1859(3) 0.0344(10) Uani 1 1 d . . .
H4 H 0.1987 -0.1719 0.2103 0.041 Uiso 1 1 calc R U .
C33 C 0.4210(2) -0.0708(3) 0.2704(3) 0.0269(8) Uani 1 1 d . . .
H33 H 0.4533 -0.1214 0.2798 0.032 Uiso 1 1 calc R U .
C32 C 0.3931(2) -0.0679(3) 0.3236(2) 0.0197(7) Uani 1 1 d . . .
H32 H 0.4074 -0.1162 0.3691 0.024 Uiso 1 1 calc R U .
C25 C 0.4490(2) 0.2393(3) 0.5311(3) 0.0328(9) Uani 1 1 d . . .
H25 H 0.4913 0.2686 0.5406 0.039 Uiso 1 1 calc R U .
C35 C 0.3522(2) 0.0762(3) 0.1887(3) 0.0298(9) Uani 1 1 d . . .
H35 H 0.3386 0.1245 0.1434 0.036 Uiso 1 1 calc R U .
C22 C 0.3230(2) 0.1514(3) 0.5028(3) 0.0270(8) Uani 1 1 d . . .
H22 H 0.2809 0.1223 0.4938 0.032 Uiso 1 1 calc R U .
C24 C 0.4224(2) 0.2731(3) 0.5798(3) 0.0357(10) Uani 1 1 d . . .
H24 H 0.4467 0.3251 0.6223 0.043 Uiso 1 1 calc R U .
C23 C 0.3595(2) 0.2301(3) 0.5659(3) 0.0340(9) Uani 1 1 d . . .
H23 H 0.3414 0.2536 0.5987 0.041 Uiso 1 1 calc R U .
C1 C 0.0834(3) 0.0105(4) 0.1043(3) 0.0464(13) Uani 1 1 d . . .
H1 H 0.0608 0.0678 0.0621 0.056 Uiso 1 1 calc R U .
C2 C 0.0509(2) -0.0404(4) 0.1413(4) 0.0465(13) Uani 1 1 d . . .
H2 H 0.0022 -0.0260 0.1292 0.056 Uiso 1 1 calc R U .
C5 C 0.1503(3) -0.0379(4) 0.1312(3) 0.0401(11) Uani 1 1 d . . .
H5 H 0.1816 -0.0212 0.1103 0.048 Uiso 1 1 calc R U .
C3 C 0.0989(3) -0.1224(3) 0.1922(3) 0.0399(11) Uani 1 1 d . . .
H3 H 0.0890 -0.1742 0.2222 0.048 Uiso 1 1 calc R U .
N10A N 0.1597(5) 0.0078(7) 0.3564(6) 0.0374(12) Uani 0.5 1 d D . P
O10A O 0.1446(5) -0.0068(7) 0.4190(6) 0.0374(12) Uani 0.5 1 d D . P

loop_
_atom_site_aniso_label
_atom_site_aniso_U_11
_atom_site_aniso_U_22
_atom_site_aniso_U_33
_atom_site_aniso_U_23
_atom_site_aniso_U_13
_atom_site_aniso_U_12
Br2 0.0211(4) 0.0135(4) 0.0211(4) 0.0029(3) 0.0114(3) 0.0028(4)
Br1 0.0374(5) 0.0267(4) 0.0547(8) -0.0001(5) 0.0317(5) -0.0001(4)
N10 0.040(2) 0.048(3) 0.040(2) 0.006(2) 0.0325(19) 0.005(2)
O10 0.040(2) 0.048(3) 0.040(2) 0.006(2) 0.0325(19) 0.005(2)
Tc1 0.01132(13) 0.02127(15) 0.02045(15) -0.00342(11) 0.00556(11) 0.00044(11)
P1 0.0121(4) 0.0137(4) 0.0145(4) 0.0007(3) 0.0076(3) -0.0008(3)
C21 0.0172(15) 0.0122(14) 0.0165(15) -0.0002(12) 0.0077(13) 0.0000(12)
C31 0.0154(14) 0.0215(16) 0.0142(14) -0.0020(12) 0.0084(12) -0.0047(12)
C11 0.0159(15) 0.0147(15) 0.0165(15) 0.0018(12) 0.0111(13) 0.0012(12)
C14 0.0256(18) 0.0216(17) 0.0298(19) 0.0111(15) 0.0193(16) 0.0081(14)
C26 0.0229(17) 0.0202(17) 0.0300(19) -0.0033(14) 0.0170(16) -0.0049(14)
C16 0.0163(15) 0.0188(16) 0.0199(16) 0.0007(13) 0.0112(14) -0.0005(12)
C12 0.0162(15) 0.0206(17) 0.0234(17) 0.0030(14) 0.0103(14) -0.0015(13)
C36 0.0210(17) 0.033(2) 0.0247(18) 0.0089(16) 0.0146(16) 0.0044(15)
C13 0.0249(18) 0.0176(16) 0.033(2) 0.0049(15) 0.0185(17) -0.0016(14)
C34 0.0291(19) 0.043(2) 0.0227(17) -0.0010(16) 0.0199(16) -0.0060(17)
C15 0.0155(16) 0.0283(19) 0.0222(17) 0.0059(14) 0.0091(14) 0.0041(14)
C4 0.028(2) 0.029(2) 0.032(2) -0.0139(17) 0.0102(17) -0.0009(16)
C33 0.033(2) 0.0280(19) 0.0283(19) -0.0018(15) 0.0228(18) 0.0005(16)
C32 0.0214(16) 0.0204(17) 0.0184(15) -0.0010(13) 0.0125(14) -0.0025(13)
C25 0.0268(19) 0.0218(18) 0.040(2) -0.0048(17) 0.0149(18) -0.0080(15)
C35 0.0246(18) 0.044(2) 0.0209(17) 0.0103(16) 0.0134(16) 0.0000(17)
C22 0.0259(18) 0.0299(19) 0.0257(18) -0.0070(16) 0.0156(16) -0.0045(15)
C24 0.034(2) 0.0195(18) 0.031(2) -0.0085(16) 0.0076(18) -0.0027(16)
C23 0.038(2) 0.034(2) 0.028(2) -0.0110(17) 0.0192(19) 0.0007(18)
C1 0.038(2) 0.039(2) 0.0195(19) -0.0029(18) -0.0053(18) -0.002(2)
C2 0.0156(18) 0.050(3) 0.044(3) -0.018(2) 0.0018(18) -0.0046(18)
C5 0.041(2) 0.046(3) 0.0233(19) -0.0135(18) 0.0141(19) -0.013(2)
C3 0.034(2) 0.028(2) 0.043(2) -0.0147(19) 0.016(2) -0.0168(18)
N10A 0.040(2) 0.048(3) 0.040(2) 0.006(2) 0.0325(19) 0.005(2)
O10A 0.040(2) 0.048(3) 0.040(2) 0.006(2) 0.0325(19) 0.005(2)

loop_
_atom_type_symbol
_atom_type_description
_atom_type_scat_dispersion_real
_atom_type_scat_dispersion_imag
_atom_type_scat_source
C C 0.0033 0.0016 'International Tables Vol C Tables 4.2.6.8 and 6.1.1.4'
H H 0.0000 0.0000 'International Tables Vol C Tables 4.2.6.8 and 6.1.1.4'
N N 0.0061 0.0033 'International Tables Vol C Tables 4.2.6.8 and 6.1.1.4'
O O 0.0106 0.0060 'International Tables Vol C Tables 4.2.6.8 and 6.1.1.4'
Br Br -0.2901 2.4595 'International Tables Vol C Tables 4.2.6.8 and 6.1.1.4'
Tc Tc -1.4390 0.7593 'International Tables Vol C Tables 4.2.6.8 and 6.1.1.4'
P P 0.1023 0.0942 'International Tables Vol C Tables 4.2.6.8 and 6.1.1.4'

loop_
_geom_angle_atom_site_label_1
_geom_angle_atom_site_label_2
_geom_angle_atom_site_label_3
_geom_angle
N10 Br2 Tc1 15.4(8)
O10A Br1 N10A 164.4(11)
O10A Br1 Tc1 168.1(9)
N10A Br1 Tc1 7.5(7)
Br2 N10 O10 16.2(7)
Br2 N10 Tc1 159.5(11)
O10 N10 Tc1 174.7(10)
N10A Tc1 N10 98.8(4)
N10A Tc1 C1 133.9(3)
N10 Tc1 C1 91.8(3)
N10A Tc1 C5 153.5(3)
N10 Tc1 C5 105.4(3)
C1 Tc1 C5 36.23(19)
N10A Tc1 C3 93.5(3)
N10 Tc1 C3 148.7(3)
C1 Tc1 C3 59.72(18)
C5 Tc1 C3 60.07(18)
N10A Tc1 C4 119.7(3)
N10 Tc1 C4 141.3(3)
C1 Tc1 C4 60.04(17)
C5 Tc1 C4 36.26(17)
C3 Tc1 C4 35.76(17)
N10A Tc1 C2 100.2(3)
N10 Tc1 C2 112.8(3)
C1 Tc1 C2 35.9(2)
C5 Tc1 C2 60.50(19)
C3 Tc1 C2 36.28(17)
C4 Tc1 C2 60.35(16)
N10A Tc1 P1 92.1(3)
N10 Tc1 P1 87.5(3)
C1 Tc1 P1 133.26(15)
C5 Tc1 P1 99.50(13)
C3 Tc1 P1 120.77(12)
C4 Tc1 P1 93.61(11)
C2 Tc1 P1 153.95(13)
N10A Tc1 Br2 102.9(3)
N10 Tc1 Br2 5.1(3)
C1 Tc1 Br2 86.71(13)
C5 Tc1 Br2 100.78(13)
C3 Tc1 Br2 144.25(13)
C4 Tc1 Br2 136.89(12)
C2 Tc1 Br2 108.71(14)
P1 Tc1 Br2 90.49(3)
N10A Tc1 Br1 3.4(3)
N10 Tc1 Br1 102.1(3)
C1 Tc1 Br1 132.42(15)
C5 Tc1 Br1 150.13(13)
C3 Tc1 Br1 90.22(14)
C4 Tc1 Br1 116.44(13)
C2 Tc1 Br1 98.07(15)
P1 Tc1 Br1 93.04(3)
Br2 Tc1 Br1 106.14(4)
C31 P1 C11 103.97(15)
C31 P1 C21 103.66(15)
C11 P1 C21 103.16(15)
C31 P1 Tc1 111.37(11)
C11 P1 Tc1 116.34(11)
C21 P1 Tc1 116.80(11)
C26 C21 C22 119.4(3)
C26 C21 P1 121.5(3)
C22 C21 P1 119.1(3)
C32 C31 C36 119.5(3)
C32 C31 P1 122.7(3)
C36 C31 P1 117.9(3)
C12 C11 C16 118.9(3)
C12 C11 P1 120.6(2)
C16 C11 P1 120.5(2)
C13 C14 C15 119.9(3)
C13 C14 H14 120.0
C15 C14 H14 120.0
C21 C26 C25 120.2(4)
C21 C26 H26 119.9
C25 C26 H26 119.9
C15 C16 C11 120.1(3)
C15 C16 H16 119.9
C11 C16 H16 119.9
C13 C12 C11 120.9(3)
C13 C12 H12 119.6
C11 C12 H12 119.6
C35 C36 C31 119.6(4)
C35 C36 H36 120.2
C31 C36 H36 120.2
C14 C13 C12 119.8(3)
C14 C13 H13 120.1
C12 C13 H13 120.1
C33 C34 C35 120.0(4)
C33 C34 H34 120.0
C35 C34 H34 120.0
C14 C15 C16 120.4(3)
C14 C15 H15 119.8
C16 C15 H15 119.8
C3 C4 C5 107.9(4)
C3 C4 Tc1 72.1(2)
C5 C4 Tc1 71.5(2)
C3 C4 H4 125.9
C5 C4 H4 125.9
Tc1 C4 H4 125.9
C34 C33 C32 120.2(4)
C34 C33 H33 119.9
C32 C33 H33 119.9
C31 C32 C33 120.4(3)
C31 C32 H32 119.8
C33 C32 H32 119.8
C24 C25 C26 120.1(4)
C24 C25 H25 120.0
C26 C25 H25 120.0
C34 C35 C36 120.4(4)
C34 C35 H35 119.8
C36 C35 H35 119.8
C21 C22 C23 119.9(4)
C21 C22 H22 120.0
C23 C22 H22 120.0
C25 C24 C23 120.3(4)
C25 C24 H24 119.8
C23 C24 H24 119.8
C24 C23 C22 120.1(4)
C24 C23 H23 119.9
C22 C23 H23 119.9
C2 C1 C5 109.5(4)
C2 C1 Tc1 72.8(3)
C5 C1 Tc1 72.1(2)
C2 C1 H1 125.2
C5 C1 H1 125.2
Tc1 C1 H1 125.2
C1 C2 C3 106.6(4)
C1 C2 Tc1 71.3(2)
C3 C2 Tc1 71.6(2)
C1 C2 H2 126.6
C3 C2 H2 126.6
Tc1 C2 H2 126.6
C1 C5 C4 107.1(4)
C1 C5 Tc1 71.7(3)
C4 C5 Tc1 72.2(2)
C1 C5 H5 126.3
C4 C5 H5 126.3
Tc1 C5 H5 126.3
C4 C3 C2 108.9(4)
C4 C3 Tc1 72.2(2)
C2 C3 Tc1 72.1(2)
C4 C3 H3 125.5
C2 C3 H3 125.5
Tc1 C3 H3 125.5
Br1 N10A O10A 6.7(5)
Br1 N10A Tc1 169.1(10)
O10A N10A Tc1 171.9(9)
Br1 O10A N10A 8.9(6)

loop_
_geom_bond_atom_site_label_1
_geom_bond_atom_site_label_2
_geom_bond_distance
Br2 N10 0.628(9)
Br2 Tc1 2.4651(10)
Br1 O10A 0.580(7)
Br1 N10A 0.771(8)
Br1 Tc1 2.4711(14)
N10 O10 1.036(10)
N10 Tc1 1.867(9)
Tc1 N10A 1.709(9)
Tc1 C1 2.268(4)
Tc1 C5 2.274(4)
Tc1 C3 2.281(4)
Tc1 C4 2.283(4)
Tc1 C2 2.287(4)
Tc1 P1 2.3691(9)
P1 C31 1.824(3)
P1 C11 1.830(3)
P1 C21 1.832(3)
C21 C26 1.392(5)
C21 C22 1.392(5)
C31 C32 1.387(5)
C31 C36 1.404(5)
C11 C12 1.395(5)
C11 C16 1.396(5)
C14 C13 1.386(5)
C14 C15 1.389(5)
C14 H14 0.9300
C26 C25 1.396(5)
C26 H26 0.9300
C16 C15 1.393(5)
C16 H16 0.9300
C12 C13 1.391(5)
C12 H12 0.9300
C36 C35 1.400(5)
C36 H36 0.9300
C13 H13 0.9300
C34 C33 1.382(5)
C34 C35 1.385(6)
C34 H34 0.9300
C15 H15 0.9300
C4 C3 1.402(7)
C4 C5 1.418(7)
C4 H4 0.9800
C33 C32 1.395(5)
C33 H33 0.9300
C32 H32 0.9300
C25 C24 1.374(6)
C25 H25 0.9300
C35 H35 0.9300
C22 C23 1.396(5)
C22 H22 0.9300
C24 C23 1.383(6)
C24 H24 0.9300
C23 H23 0.9300
C1 C2 1.402(8)
C1 C5 1.412(7)
C1 H1 0.9800
C2 C3 1.423(7)
C2 H2 0.9800
C5 H5 0.9800
C3 H3 0.9800
N10A O10A 1.339(9)
